data_1576106
loop_
_publ_author_name
'Karimata, Ayumu'
'Ilatovskii, Daniil'
'Fayzullin, Robert R.'
'Komoto, Shinya'
'Bruhacs, Andrew'
'Khaskin, Eugene'
'Khusnutdinova, Julia R.'

_publ_section_title
;
 Mechanoluminescence from amorphous solids of heteroleptic copper
 complexes and common luminophores induced by non-destructive mechanical
 stimuli and fabrication of flexible mechanoluminescent films.
;
_journal_issue 47
_journal_name_full 'Chemical science'
_journal_page_first 22376
_journal_page_last 22386
_journal_paper_doi 10.1039/d5sc05673j
_journal_volume 16
_journal_year 2025
_chemical_formula_moiety 'C47 H33 Cu F6 N2 O P2, C H2 Cl2'
_chemical_formula_sum 'C48 H35 Cl2 Cu F6 N2 O P2'
_chemical_formula_weight 966.16
_space_group_crystal_system monoclinic
_space_group_IT_number 15
_space_group_name_Hall '-I 2ya'
_space_group_name_H-M_alt 'I 1 2/a 1'
_atom_sites_solution_hydrogens geom
_audit_creation_method SHELXL-2018/3
_audit_update_record
;
2025-05-06 deposited with the CCDC.	2025-10-15 downloaded from the CCDC.
;
_cell_angle_alpha 90
_cell_angle_beta 90.1326(11)
_cell_angle_gamma 90
_cell_formula_units_Z 8
_cell_length_a 22.6939(3)
_cell_length_b 12.92708(16)
_cell_length_c 29.8774(4)
_cell_measurement_reflns_used 47836
_cell_measurement_temperature 100(2)
_cell_measurement_theta_max 33.9910
_cell_measurement_theta_min 3.3530
_cell_volume 8765.0(2)
_computing_cell_refinement 'CrysAlisPro 1.171.43.143a (Rigaku OD, 2024)'
_computing_data_collection 'CrysAlisPro 1.171.43.143a (Rigaku OD, 2024)'
_computing_data_reduction 'CrysAlisPro 1.171.43.143a (Rigaku OD, 2024)'
_computing_molecular_graphics
;
WinGX (Farrugia, 2012); ORTEP-3 (Farrugia, 2012);
PLATON (Spek, 2009); Olex2 (Dolomanov et al., 2009)
;
_computing_publication_material
;
WinGX (Farrugia, 2012); ORTEP-3 (Farrugia, 2012);
PLATON (Spek, 2009); Olex2 (Dolomanov et al., 2009)
;
_computing_structure_refinement 'SHELXL-2018/3 (Sheldrick, 2015)'
_computing_structure_solution 'SHELXT-2018/2 (Sheldrick, 2015)'
_diffrn_ambient_temperature 100(2)
_diffrn_measured_fraction_theta_full 0.998
_diffrn_measured_fraction_theta_max 0.952
_diffrn_measurement_device_type 'Rigaku XtaLAB Pro: Kappa dual offset/far'
_diffrn_measurement_method '\w scans'
_diffrn_radiation_probe x-ray
_diffrn_radiation_type MoK\a
_diffrn_radiation_wavelength 0.71073
_diffrn_reflns_av_R_equivalents 0.0289
_diffrn_reflns_av_unetI/netI 0.0209
_diffrn_reflns_Laue_measured_fraction_full 0.998
_diffrn_reflns_Laue_measured_fraction_max 0.952
_diffrn_reflns_limit_h_max 34
_diffrn_reflns_limit_h_min -35
_diffrn_reflns_limit_k_max 19
_diffrn_reflns_limit_k_min -19
_diffrn_reflns_limit_l_max 41
_diffrn_reflns_limit_l_min -46
_diffrn_reflns_number 124577
_diffrn_reflns_point_group_measured_fraction_full 0.998
_diffrn_reflns_point_group_measured_fraction_max 0.952
_diffrn_reflns_theta_full 25.242
_diffrn_reflns_theta_max 33.906
_diffrn_reflns_theta_min 3.142
_diffrn_source 'microfocus sealed X-ray tube'
_exptl_absorpt_coefficient_mu 0.759
_exptl_absorpt_correction_T_max 1.000
_exptl_absorpt_correction_T_min 0.545
_exptl_absorpt_correction_type gaussian
_exptl_absorpt_process_details
;
CrysAlisPro 1.171.43.143a (Rigaku Oxford Diffraction, 2024).
Numerical absorption correction based on gaussian integration over
a multifaceted crystal model. Empirical absorption correction using
spherical harmonics, frame scaling and detector area scaling,
implemented in SCALE3 ABSPACK scaling algorithm.
;
_exptl_crystal_colour colorless
_exptl_crystal_density_diffrn 1.464
_exptl_crystal_description prism
_exptl_crystal_F_000 3936
_exptl_crystal_recrystallization_method dichloromethane
_exptl_crystal_size_max 0.287
_exptl_crystal_size_mid 0.176
_exptl_crystal_size_min 0.109
_refine_diff_density_max 1.608
_refine_diff_density_min -1.433
_refine_diff_density_rms 0.084
_refine_ls_extinction_method none
_refine_ls_goodness_of_fit_ref 1.053
_refine_ls_hydrogen_treatment constr
_refine_ls_matrix_type full
_refine_ls_number_parameters 616
_refine_ls_number_reflns 16899
_refine_ls_number_restraints 166
_refine_ls_restrained_S_all 1.129
_refine_ls_R_factor_all 0.0529
_refine_ls_R_factor_gt 0.0442
_refine_ls_shift/su_max 0.004
_refine_ls_shift/su_mean 0.000
_refine_ls_structure_factor_coef Fsqd
_refine_ls_weighting_details 'w=1/[\s^2^(Fo^2^)+(0.0714P)^2^+13.1239P] where P=(Fo^2^+2Fc^2^)/3'
_refine_ls_weighting_scheme calc
_refine_ls_wR_factor_gt 0.1250
_refine_ls_wR_factor_ref 0.1305
_reflns_Friedel_coverage 0.000
_reflns_number_gt 14349
_reflns_number_total 16899
_reflns_threshold_expression 'I > 2\s(I)'
_cod_data_source_file d5sc05673j12.cif
_cod_data_source_block rjk1692
_cod_depositor_comments 'Adding full bibliography for 1576102--1576110.cif.'
_cod_original_cell_volume 8765.01(19)
_cod_original_sg_symbol_H-M 'I 2/a'
_cod_database_code 1576106
_shelx_shelxl_version_number 2018/3
_shelx_space_group_comment
;
The symmetry employed for this shelxl refinement is uniquely defined
by the following loop, which should always be used as a source of
symmetry information in preference to the above space-group names.
They are only intended as comments.
;
_shelx_estimated_absorpt_t_min 0.812
_shelx_estimated_absorpt_t_max 0.922

loop_
_space_group_symop_operation_xyz
'x, y, z'
'-x+1/2, y, -z'
'x+1/2, y+1/2, z+1/2'
'-x+1, y+1/2, -z+1/2'
'-x, -y, -z'
'x-1/2, -y, z'
'-x+1/2, -y+1/2, -z+1/2'
'x, -y+1/2, z+1/2'

loop_
_atom_site_label
_atom_site_type_symbol
_atom_site_fract_x
_atom_site_fract_y
_atom_site_fract_z
_atom_site_U_iso_or_equiv
_atom_site_adp_type
_atom_site_occupancy
_atom_site_site_symmetry_order
_atom_site_calc_flag
_atom_site_refinement_flags_posn
_atom_site_refinement_flags_adp
_atom_site_refinement_flags_occupancy
_atom_site_disorder_assembly
_atom_site_disorder_group
Cu1 Cu 0.41309(2) 0.59175(2) 0.61862(2) 0.01348(5) Uani 1 1 d . . . . .
P1 P 0.35050(2) 0.65199(3) 0.67113(2) 0.01345(7) Uani 1 1 d . . . . .
P2 P 0.40239(2) 0.42186(3) 0.60742(2) 0.01453(7) Uani 1 1 d . . . . .
F1 F 0.59892(5) 0.68558(11) 0.69793(4) 0.0375(3) Uani 1 1 d . . . . .
F2 F 0.56686(10) 0.54795(11) 0.66775(6) 0.0707(6) Uani 1 1 d . . . . .
F3 F 0.50979(6) 0.63918(18) 0.70799(5) 0.0676(6) Uani 1 1 d . . . . .
F4 F 0.59728(6) 0.95327(11) 0.56637(5) 0.0461(3) Uani 1 1 d . . . . .
F5 F 0.50764(6) 0.97301(8) 0.54468(4) 0.0360(3) Uani 1 1 d . . . . .
F6 F 0.56473(6) 0.86989(10) 0.50855(4) 0.0358(3) Uani 1 1 d . . . . .
O1 O 0.28320(5) 0.50633(8) 0.61040(3) 0.01624(18) Uani 1 1 d . . . . .
N1 N 0.48660(5) 0.67970(9) 0.61274(4) 0.0155(2) Uani 1 1 d . . . . .
N2 N 0.39311(5) 0.67097(10) 0.55903(4) 0.0169(2) Uani 1 1 d . . . . .
C11 C 0.27439(6) 0.66645(11) 0.65130(4) 0.0153(2) Uani 1 1 d . . . . .
C12 C 0.24872(6) 0.58948(10) 0.62458(5) 0.0158(2) Uani 1 1 d . . . . .
C13 C 0.19077(7) 0.59579(12) 0.60971(5) 0.0210(3) Uani 1 1 d . . . . .
H13 H 0.174660 0.542771 0.591374 0.025 Uiso 1 1 calc R U . . .
C14 C 0.15650(7) 0.68072(13) 0.62195(6) 0.0237(3) Uani 1 1 d . . . . .
H14 H 0.116472 0.684914 0.612747 0.028 Uiso 1 1 calc R U . . .
C15 C 0.18119(7) 0.75920(13) 0.64770(5) 0.0231(3) Uani 1 1 d . . . . .
H15 H 0.158225 0.817897 0.655514 0.028 Uiso 1 1 calc R U . . .
C16 C 0.23942(7) 0.75210(12) 0.66206(5) 0.0200(3) Uani 1 1 d . . . . .
H16 H 0.255775 0.806459 0.679505 0.024 Uiso 1 1 calc R U . . .
C21 C 0.33944(6) 0.36565(11) 0.63721(5) 0.0164(2) Uani 1 1 d . . . . .
C22 C 0.28585(6) 0.41945(10) 0.63773(5) 0.0157(2) Uani 1 1 d . . . . .
C23 C 0.23790(6) 0.38623(12) 0.66276(5) 0.0199(3) Uani 1 1 d . . . . .
H23 H 0.201954 0.423872 0.662271 0.024 Uiso 1 1 calc R U . . .
C24 C 0.24326(7) 0.29705(13) 0.68858(6) 0.0246(3) Uani 1 1 d . . . . .
H24 H 0.210984 0.274070 0.706157 0.030 Uiso 1 1 calc R U . . .
C25 C 0.29569(8) 0.24158(13) 0.68869(6) 0.0262(3) Uani 1 1 d . . . . .
H25 H 0.299173 0.180606 0.706248 0.031 Uiso 1 1 calc R U . . .
C26 C 0.34319(7) 0.27537(12) 0.66305(5) 0.0216(3) Uani 1 1 d . . . . .
H26 H 0.378725 0.236522 0.663088 0.026 Uiso 1 1 calc R U . . .
C31 C 0.34042(6) 0.57592(10) 0.72227(4) 0.0152(2) Uani 1 1 d . . . . .
C32 C 0.28633(6) 0.56666(11) 0.74396(5) 0.0184(2) Uani 1 1 d . . . . .
H32 H 0.252691 0.601247 0.732321 0.022 Uiso 1 1 calc R U . . .
C33 C 0.28133(7) 0.50706(12) 0.78257(5) 0.0228(3) Uani 1 1 d . . . . .
H33 H 0.244360 0.501409 0.797208 0.027 Uiso 1 1 calc R U . . .
C34 C 0.33013(8) 0.45586(12) 0.79975(5) 0.0245(3) Uani 1 1 d . . . . .
H34 H 0.326545 0.415121 0.826069 0.029 Uiso 1 1 calc R U . . .
C35 C 0.38420(8) 0.46426(13) 0.77843(6) 0.0249(3) Uani 1 1 d . . . . .
H35 H 0.417637 0.429255 0.790168 0.030 Uiso 1 1 calc R U . . .
C36 C 0.38948(7) 0.52404(12) 0.73980(5) 0.0205(3) Uani 1 1 d . . . . .
H36 H 0.426549 0.529593 0.725295 0.025 Uiso 1 1 calc R U . . .
C41 C 0.36766(6) 0.78192(11) 0.69141(5) 0.0164(2) Uani 1 1 d . . . . .
C42 C 0.36090(7) 0.81282(12) 0.73578(5) 0.0194(2) Uani 1 1 d . . . . .
H42 H 0.346102 0.765304 0.757244 0.023 Uiso 1 1 calc R U . . .
C43 C 0.37574(8) 0.91324(13) 0.74890(6) 0.0255(3) Uani 1 1 d . . . . .
H43 H 0.371015 0.933712 0.779216 0.031 Uiso 1 1 calc R U . . .
C44 C 0.39738(8) 0.98319(13) 0.71775(7) 0.0294(3) Uani 1 1 d . . . . .
H44 H 0.407277 1.051571 0.726661 0.035 Uiso 1 1 calc R U . . .
C45 C 0.40447(11) 0.95291(14) 0.67372(7) 0.0371(4) Uani 1 1 d . . . . .
H45 H 0.419315 1.000688 0.652374 0.045 Uiso 1 1 calc R U . . .
C46 C 0.38996(9) 0.85271(13) 0.66044(6) 0.0304(4) Uani 1 1 d . . . . .
H46 H 0.395264 0.832436 0.630152 0.037 Uiso 1 1 calc R U . . .
C51 C 0.45901(6) 0.32851(11) 0.62322(5) 0.0176(2) Uani 1 1 d . . . . .
C52 C 0.48433(7) 0.33967(13) 0.66561(6) 0.0246(3) Uani 1 1 d . . . . .
H52 H 0.477820 0.401293 0.682205 0.029 Uiso 1 1 calc R U . . .
C53 C 0.51903(8) 0.26123(15) 0.68376(7) 0.0302(3) Uani 1 1 d . . . . .
H53 H 0.535032 0.268329 0.713012 0.036 Uiso 1 1 calc R U . . .
C54 C 0.53009(7) 0.17293(14) 0.65899(7) 0.0311(4) Uani 1 1 d . . . . .
H54 H 0.553096 0.118666 0.671466 0.037 Uiso 1 1 calc R U . . .
C55 C 0.50772(9) 0.16360(14) 0.61616(8) 0.0341(4) Uani 1 1 d . . . . .
H55 H 0.516861 0.104121 0.598844 0.041 Uiso 1 1 calc R U . . .
C56 C 0.47188(8) 0.24055(13) 0.59810(6) 0.0262(3) Uani 1 1 d . . . . .
H56 H 0.456261 0.233093 0.568754 0.031 Uiso 1 1 calc R U . . .
C61 C 0.38738(7) 0.39466(12) 0.54857(5) 0.0193(2) Uani 1 1 d . . . . .
C62 C 0.42460(8) 0.43868(15) 0.51675(6) 0.0286(3) Uani 1 1 d . . . . .
H62 H 0.457166 0.479398 0.526227 0.034 Uiso 1 1 calc R U . . .
C63 C 0.41451(10) 0.42355(17) 0.47127(6) 0.0346(4) Uani 1 1 d . . . . .
H63 H 0.440644 0.452567 0.449882 0.042 Uiso 1 1 calc R U . . .
C64 C 0.36672(10) 0.36660(17) 0.45726(6) 0.0362(4) Uani 1 1 d . . . . .
H64 H 0.359437 0.357483 0.426189 0.043 Uiso 1 1 calc R U . . .
C65 C 0.32939(11) 0.3228(2) 0.48822(7) 0.0432(5) Uani 1 1 d . . . . .
H65 H 0.296570 0.283114 0.478400 0.052 Uiso 1 1 calc R U . . .
C66 C 0.33960(9) 0.33632(17) 0.53409(6) 0.0327(4) Uani 1 1 d . . . . .
H66 H 0.313840 0.305639 0.555310 0.039 Uiso 1 1 calc R U . . .
C101 C 0.53492(6) 0.70543(11) 0.63729(5) 0.0171(2) Uani 1 1 d . . . . .
C102 C 0.56514(7) 0.78851(12) 0.61901(5) 0.0203(3) Uani 1 1 d . . . . .
H102 H 0.600021 0.820091 0.630135 0.024 Uiso 1 1 calc R U . . .
C103 C 0.53310(7) 0.81594(11) 0.58050(5) 0.0187(2) Uani 1 1 d . . . . .
C104 C 0.48494(6) 0.74744(11) 0.57765(4) 0.0160(2) Uani 1 1 d . . . . .
C105 C 0.43503(6) 0.73968(11) 0.54667(5) 0.0173(2) Uani 1 1 d . . . . .
C106 C 0.42882(8) 0.79778(14) 0.50737(5) 0.0269(3) Uani 1 1 d . . . . .
H106 H 0.458776 0.844870 0.498584 0.032 Uiso 1 1 calc R U . . .
C107 C 0.37859(9) 0.78593(16) 0.48144(6) 0.0318(4) Uani 1 1 d . . . . .
H107 H 0.373571 0.825732 0.454981 0.038 Uiso 1 1 calc R U . . .
C108 C 0.33573(8) 0.71575(15) 0.49429(5) 0.0275(3) Uani 1 1 d . . . . .
H108 H 0.300906 0.706777 0.477014 0.033 Uiso 1 1 calc R U . . .
C109 C 0.34496(7) 0.65894(13) 0.53304(5) 0.0212(3) Uani 1 1 d . . . . .
H109 H 0.316169 0.609471 0.541621 0.025 Uiso 1 1 calc R U . . .
C110 C 0.55165(7) 0.64617(14) 0.67727(6) 0.0259(3) Uani 1 1 d . . . . .
C111 C 0.55028(8) 0.90095(13) 0.55037(6) 0.0266(3) Uani 1 1 d . . . . .
Cl11 Cl 0.2526(2) 0.1217(2) 0.59090(11) 0.0739(10) Uani 0.384(2) 1 d D U P A 1
Cl12 Cl 0.2926(3) -0.0776(4) 0.56335(17) 0.1315(15) Uani 0.384(2) 1 d D U P A 1
C1 C 0.2282(3) -0.0045(4) 0.5776(3) 0.0628(15) Uani 0.384(2) 1 d D U P A 1
H1A H 0.200415 -0.002568 0.552056 0.075 Uiso 0.384(2) 1 calc R U P A 1
H1B H 0.208038 -0.036001 0.603587 0.075 Uiso 0.384(2) 1 calc R U P A 1
Cl21 Cl 0.23710(17) 0.1007(4) 0.58062(16) 0.0894(12) Uani 0.347(2) 1 d D U P B 2
Cl22 Cl 0.34577(18) 0.0049(4) 0.55788(12) 0.1264(15) Uani 0.347(2) 1 d D U P B 2
C2 C 0.2867(4) 0.0798(12) 0.5360(3) 0.107(2) Uani 0.347(2) 1 d D U P B 2
H2A H 0.301458 0.146612 0.524419 0.128 Uiso 0.347(2) 1 calc R U P B 2
H2B H 0.266861 0.042321 0.511341 0.128 Uiso 0.347(2) 1 calc R U P B 2
Cl31 Cl 0.2549(2) -0.0946(3) 0.56961(18) 0.0852(13) Uani 0.269(2) 1 d D U P C 3
Cl32 Cl 0.3103(3) 0.0932(5) 0.5845(3) 0.1408(18) Uani 0.269(2) 1 d D U P C 3
C3 C 0.2581(7) 0.0333(6) 0.5483(4) 0.0935(19) Uani 0.269(2) 1 d D U P C 3
H3A H 0.219216 0.067746 0.550065 0.112 Uiso 0.269(2) 1 calc R U P C 3
H3B H 0.271779 0.033988 0.516837 0.112 Uiso 0.269(2) 1 calc R U P C 3

loop_
_atom_site_aniso_label
_atom_site_aniso_U_11
_atom_site_aniso_U_22
_atom_site_aniso_U_33
_atom_site_aniso_U_23
_atom_site_aniso_U_13
_atom_site_aniso_U_12
Cu1 0.01362(8) 0.01485(8) 0.01198(8) 0.00004(5) 0.00056(5) -0.00041(5)
P1 0.01410(14) 0.01452(14) 0.01174(14) -0.00106(11) 0.00045(10) 0.00041(11)
P2 0.01421(14) 0.01465(14) 0.01473(15) -0.00135(11) 0.00105(11) 0.00040(11)
F1 0.0260(5) 0.0548(7) 0.0317(6) 0.0133(5) -0.0158(4) -0.0157(5)
F2 0.1195(16) 0.0281(6) 0.0642(10) 0.0107(6) -0.0541(10) 0.0066(8)
F3 0.0248(6) 0.1450(18) 0.0329(7) 0.0462(9) -0.0033(5) -0.0142(8)
F4 0.0496(7) 0.0397(7) 0.0489(7) 0.0168(6) -0.0160(6) -0.0291(6)
F5 0.0556(7) 0.0197(5) 0.0327(6) 0.0046(4) -0.0083(5) 0.0019(5)
F6 0.0447(7) 0.0375(6) 0.0253(5) 0.0082(4) 0.0095(5) -0.0068(5)
O1 0.0164(4) 0.0159(4) 0.0164(4) -0.0003(3) 0.0015(3) 0.0017(3)
N1 0.0149(5) 0.0181(5) 0.0135(5) 0.0010(4) -0.0003(4) -0.0010(4)
N2 0.0175(5) 0.0198(5) 0.0135(5) 0.0004(4) -0.0010(4) -0.0005(4)
C11 0.0158(5) 0.0174(5) 0.0129(5) 0.0003(4) 0.0000(4) 0.0016(4)
C12 0.0154(5) 0.0170(5) 0.0151(6) 0.0001(4) -0.0002(4) 0.0019(4)
C13 0.0169(6) 0.0255(7) 0.0206(6) -0.0021(5) -0.0037(5) 0.0015(5)
C14 0.0183(6) 0.0285(7) 0.0243(7) -0.0004(6) -0.0043(5) 0.0063(5)
C15 0.0208(6) 0.0247(7) 0.0238(7) -0.0015(5) -0.0019(5) 0.0085(5)
C16 0.0199(6) 0.0202(6) 0.0200(6) -0.0020(5) -0.0011(5) 0.0048(5)
C21 0.0163(5) 0.0151(5) 0.0176(6) -0.0016(4) 0.0013(4) -0.0009(4)
C22 0.0164(5) 0.0150(5) 0.0158(6) -0.0021(4) 0.0003(4) -0.0010(4)
C23 0.0172(6) 0.0190(6) 0.0235(7) -0.0013(5) 0.0033(5) -0.0019(5)
C24 0.0222(7) 0.0218(7) 0.0298(8) 0.0030(6) 0.0072(6) -0.0040(5)
C25 0.0259(7) 0.0206(6) 0.0322(8) 0.0077(6) 0.0052(6) -0.0017(5)
C26 0.0205(6) 0.0176(6) 0.0269(7) 0.0032(5) 0.0020(5) -0.0003(5)
C31 0.0172(5) 0.0146(5) 0.0137(5) -0.0010(4) -0.0001(4) -0.0005(4)
C32 0.0191(6) 0.0183(6) 0.0180(6) 0.0011(5) 0.0022(5) -0.0004(5)
C33 0.0265(7) 0.0203(6) 0.0216(7) 0.0034(5) 0.0039(5) -0.0039(5)
C34 0.0330(8) 0.0190(6) 0.0214(7) 0.0060(5) -0.0008(6) -0.0038(6)
C35 0.0280(7) 0.0222(7) 0.0244(7) 0.0056(5) -0.0052(6) 0.0016(6)
C36 0.0193(6) 0.0218(6) 0.0204(6) 0.0022(5) -0.0015(5) 0.0020(5)
C41 0.0170(5) 0.0159(5) 0.0164(6) -0.0021(4) 0.0013(4) -0.0004(4)
C42 0.0222(6) 0.0197(6) 0.0163(6) -0.0033(5) -0.0018(5) -0.0023(5)
C43 0.0297(8) 0.0233(7) 0.0233(7) -0.0081(5) -0.0046(6) -0.0020(6)
C44 0.0330(8) 0.0190(6) 0.0361(9) -0.0065(6) -0.0009(7) -0.0050(6)
C45 0.0568(12) 0.0186(7) 0.0359(10) -0.0011(6) 0.0154(9) -0.0091(8)
C46 0.0496(11) 0.0180(6) 0.0237(7) -0.0018(5) 0.0130(7) -0.0058(7)
C51 0.0147(5) 0.0163(5) 0.0216(6) -0.0008(5) 0.0010(4) 0.0003(4)
C52 0.0239(7) 0.0237(7) 0.0261(7) -0.0013(6) -0.0067(6) 0.0019(5)
C53 0.0234(7) 0.0308(8) 0.0366(9) 0.0074(7) -0.0094(6) 0.0000(6)
C54 0.0189(7) 0.0234(7) 0.0510(11) 0.0108(7) -0.0014(7) 0.0028(5)
C55 0.0312(8) 0.0219(7) 0.0493(11) -0.0034(7) 0.0019(8) 0.0100(6)
C56 0.0261(7) 0.0233(7) 0.0292(8) -0.0059(6) 0.0010(6) 0.0065(6)
C61 0.0215(6) 0.0205(6) 0.0158(6) -0.0023(5) 0.0004(5) 0.0041(5)
C62 0.0312(8) 0.0343(8) 0.0205(7) -0.0029(6) 0.0078(6) 0.0009(7)
C63 0.0458(11) 0.0392(10) 0.0189(7) 0.0006(7) 0.0095(7) 0.0128(8)
C64 0.0496(11) 0.0409(10) 0.0179(7) -0.0062(7) -0.0055(7) 0.0222(9)
C65 0.0441(11) 0.0599(14) 0.0257(9) -0.0116(9) -0.0116(8) -0.0027(10)
C66 0.0344(9) 0.0426(10) 0.0212(7) -0.0060(7) -0.0048(6) -0.0086(8)
C101 0.0155(5) 0.0203(6) 0.0154(6) 0.0011(5) -0.0014(4) -0.0019(4)
C102 0.0202(6) 0.0211(6) 0.0195(6) -0.0001(5) -0.0017(5) -0.0050(5)
C103 0.0223(6) 0.0160(5) 0.0179(6) 0.0008(5) -0.0004(5) -0.0035(5)
C104 0.0180(5) 0.0163(5) 0.0136(5) -0.0003(4) 0.0003(4) -0.0009(4)
C105 0.0202(6) 0.0185(6) 0.0133(5) 0.0003(4) -0.0006(4) -0.0006(5)
C106 0.0319(8) 0.0306(8) 0.0183(7) 0.0076(6) -0.0043(6) -0.0076(6)
C107 0.0371(9) 0.0389(9) 0.0193(7) 0.0109(6) -0.0094(6) -0.0070(7)
C108 0.0266(7) 0.0378(9) 0.0181(7) 0.0051(6) -0.0078(5) -0.0030(6)
C109 0.0201(6) 0.0280(7) 0.0155(6) 0.0011(5) -0.0026(5) -0.0017(5)
C110 0.0215(6) 0.0332(8) 0.0229(7) 0.0083(6) -0.0086(5) -0.0080(6)
C111 0.0328(8) 0.0217(7) 0.0251(7) 0.0044(5) -0.0034(6) -0.0091(6)
Cl11 0.117(3) 0.0505(10) 0.0541(13) -0.0009(9) 0.0141(14) -0.0259(13)
Cl12 0.162(4) 0.109(3) 0.123(3) -0.009(2) -0.007(3) 0.052(3)
C1 0.061(3) 0.069(3) 0.058(3) 0.003(3) 0.016(3) -0.018(3)
Cl21 0.0622(17) 0.117(3) 0.089(3) 0.004(2) 0.0066(16) 0.0237(18)
Cl22 0.093(2) 0.215(4) 0.0720(18) 0.032(2) 0.0261(16) 0.052(2)
C2 0.114(4) 0.128(4) 0.079(4) 0.012(4) 0.008(3) -0.016(4)
Cl31 0.104(3) 0.0475(15) 0.104(3) -0.0132(15) -0.033(2) -0.0130(17)
Cl32 0.145(4) 0.135(3) 0.142(4) -0.006(3) -0.004(3) -0.030(3)
C3 0.113(4) 0.086(3) 0.081(4) 0.006(3) 0.015(3) -0.011(4)

loop_
_atom_type_symbol
_atom_type_description
_atom_type_scat_dispersion_real
_atom_type_scat_dispersion_imag
_atom_type_scat_source
C C 0.0033 0.0016 'International Tables Vol C Tables 4.2.6.8 and 6.1.1.4'
H H 0.0000 0.0000 'International Tables Vol C Tables 4.2.6.8 and 6.1.1.4'
Cl Cl 0.1484 0.1585 'International Tables Vol C Tables 4.2.6.8 and 6.1.1.4'
Cu Cu 0.3201 1.2651 'International Tables Vol C Tables 4.2.6.8 and 6.1.1.4'
F F 0.0171 0.0103 'International Tables Vol C Tables 4.2.6.8 and 6.1.1.4'
N N 0.0061 0.0033 'International Tables Vol C Tables 4.2.6.8 and 6.1.1.4'
O O 0.0106 0.0060 'International Tables Vol C Tables 4.2.6.8 and 6.1.1.4'
P P 0.1023 0.0942 'International Tables Vol C Tables 4.2.6.8 and 6.1.1.4'

loop_
_geom_angle_atom_site_label_1
_geom_angle_atom_site_label_2
_geom_angle_atom_site_label_3
_geom_angle
_geom_angle_site_symmetry_1
_geom_angle_site_symmetry_3
_geom_angle_publ_flag
N1 Cu1 N2 80.17(5) . . ?
N1 Cu1 P2 128.87(4) . . ?
N2 Cu1 P2 109.19(4) . . ?
N1 Cu1 P1 112.71(4) . . ?
N2 Cu1 P1 106.60(4) . . ?
P2 Cu1 P1 112.010(14) . . ?
C41 P1 C31 104.10(6) . . ?
C41 P1 C11 102.32(6) . . ?
C31 P1 C11 101.82(6) . . ?
C41 P1 Cu1 114.43(5) . . ?
C31 P1 Cu1 118.33(5) . . ?
C11 P1 Cu1 113.85(4) . . ?
C51 P2 C61 104.58(7) . . ?
C51 P2 C21 99.27(6) . . ?
C61 P2 C21 104.31(7) . . ?
C51 P2 Cu1 122.36(5) . . ?
C61 P2 Cu1 110.72(5) . . ?
C21 P2 Cu1 113.64(5) . . ?
C22 O1 C12 117.86(11) . . ?
C101 N1 C104 106.13(12) . . ?
C101 N1 Cu1 138.91(10) . . ?
C104 N1 Cu1 113.88(9) . . ?
C109 N2 C105 119.19(13) . . ?
C109 N2 Cu1 127.20(10) . . ?
C105 N2 Cu1 113.60(9) . . ?
C16 C11 C12 117.19(12) . . ?
C16 C11 P1 122.71(11) . . ?
C12 C11 P1 120.10(10) . . ?
C13 C12 O1 118.61(12) . . ?
C13 C12 C11 122.17(13) . . ?
O1 C12 C11 119.14(12) . . ?
C12 C13 C14 119.35(14) . . ?
C12 C13 H13 120.3 . . ?
C14 C13 H13 120.3 . . ?
C15 C14 C13 119.68(14) . . ?
C15 C14 H14 120.2 . . ?
C13 C14 H14 120.2 . . ?
C14 C15 C16 120.25(14) . . ?
C14 C15 H15 119.9 . . ?
C16 C15 H15 119.9 . . ?
C15 C16 C11 121.32(14) . . ?
C15 C16 H16 119.3 . . ?
C11 C16 H16 119.3 . . ?
C22 C21 C26 117.30(13) . . ?
C22 C21 P2 119.05(10) . . ?
C26 C21 P2 123.40(11) . . ?
O1 C22 C23 122.22(13) . . ?
O1 C22 C21 115.53(12) . . ?
C23 C22 C21 122.22(13) . . ?
C22 C23 C24 119.11(14) . . ?
C22 C23 H23 120.4 . . ?
C24 C23 H23 120.4 . . ?
C25 C24 C23 120.17(14) . . ?
C25 C24 H24 119.9 . . ?
C23 C24 H24 119.9 . . ?
C24 C25 C26 120.02(15) . . ?
C24 C25 H25 120.0 . . ?
C26 C25 H25 120.0 . . ?
C25 C26 C21 121.16(14) . . ?
C25 C26 H26 119.4 . . ?
C21 C26 H26 119.4 . . ?
C32 C31 C36 119.01(13) . . ?
C32 C31 P1 123.05(11) . . ?
C36 C31 P1 117.93(11) . . ?
C33 C32 C31 120.40(14) . . ?
C33 C32 H32 119.8 . . ?
C31 C32 H32 119.8 . . ?
C34 C33 C32 120.28(15) . . ?
C34 C33 H33 119.9 . . ?
C32 C33 H33 119.9 . . ?
C33 C34 C35 119.89(14) . . ?
C33 C34 H34 120.1 . . ?
C35 C34 H34 120.1 . . ?
C34 C35 C36 120.07(15) . . ?
C34 C35 H35 120.0 . . ?
C36 C35 H35 120.0 . . ?
C35 C36 C31 120.35(14) . . ?
C35 C36 H36 119.8 . . ?
C31 C36 H36 119.8 . . ?
C42 C41 C46 118.89(14) . . ?
C42 C41 P1 123.73(11) . . ?
C46 C41 P1 117.36(11) . . ?
C41 C42 C43 120.43(15) . . ?
C41 C42 H42 119.8 . . ?
C43 C42 H42 119.8 . . ?
C44 C43 C42 120.17(15) . . ?
C44 C43 H43 119.9 . . ?
C42 C43 H43 119.9 . . ?
C45 C44 C43 119.72(15) . . ?
C45 C44 H44 120.1 . . ?
C43 C44 H44 120.1 . . ?
C44 C45 C46 120.40(17) . . ?
C44 C45 H45 119.8 . . ?
C46 C45 H45 119.8 . . ?
C45 C46 C41 120.38(16) . . ?
C45 C46 H46 119.8 . . ?
C41 C46 H46 119.8 . . ?
C56 C51 C52 119.08(14) . . ?
C56 C51 P2 123.29(12) . . ?
C52 C51 P2 117.02(11) . . ?
C53 C52 C51 120.58(16) . . ?
C53 C52 H52 119.7 . . ?
C51 C52 H52 119.7 . . ?
C54 C53 C52 119.70(17) . . ?
C54 C53 H53 120.2 . . ?
C52 C53 H53 120.2 . . ?
C55 C54 C53 120.06(16) . . ?
C55 C54 H54 120.0 . . ?
C53 C54 H54 120.0 . . ?
C54 C55 C56 120.65(17) . . ?
C54 C55 H55 119.7 . . ?
C56 C55 H55 119.7 . . ?
C55 C56 C51 119.80(17) . . ?
C55 C56 H56 120.1 . . ?
C51 C56 H56 120.1 . . ?
C66 C61 C62 118.88(15) . . ?
C66 C61 P2 123.27(13) . . ?
C62 C61 P2 117.79(12) . . ?
C63 C62 C61 120.66(18) . . ?
C63 C62 H62 119.7 . . ?
C61 C62 H62 119.7 . . ?
C64 C63 C62 120.02(19) . . ?
C64 C63 H63 120.0 . . ?
C62 C63 H63 120.0 . . ?
C63 C64 C65 120.11(17) . . ?
C63 C64 H64 119.9 . . ?
C65 C64 H64 119.9 . . ?
C64 C65 C66 120.3(2) . . ?
C64 C65 H65 119.8 . . ?
C66 C65 H65 119.8 . . ?
C61 C66 C65 119.99(19) . . ?
C61 C66 H66 120.0 . . ?
C65 C66 H66 120.0 . . ?
N1 C101 C102 112.09(12) . . ?
N1 C101 C110 121.20(13) . . ?
C102 C101 C110 126.67(13) . . ?
C101 C102 C103 105.21(12) . . ?
C101 C102 H102 127.4 . . ?
C103 C102 H102 127.4 . . ?
C102 C103 C104 106.90(12) . . ?
C102 C103 C111 123.45(14) . . ?
C104 C103 C111 129.65(14) . . ?
N1 C104 C103 109.67(12) . . ?
N1 C104 C105 117.44(12) . . ?
C103 C104 C105 132.83(13) . . ?
N2 C105 C106 120.74(13) . . ?
N2 C105 C104 114.55(12) . . ?
C106 C105 C104 124.70(14) . . ?
C107 C106 C105 119.38(15) . . ?
C107 C106 H106 120.3 . . ?
C105 C106 H106 120.3 . . ?
C108 C107 C106 119.67(15) . . ?
C108 C107 H107 120.2 . . ?
C106 C107 H107 120.2 . . ?
C107 C108 C109 118.26(15) . . ?
C107 C108 H108 120.9 . . ?
C109 C108 H108 120.9 . . ?
N2 C109 C108 122.73(15) . . ?
N2 C109 H109 118.6 . . ?
C108 C109 H109 118.6 . . ?
F3 C110 F1 106.38(15) . . ?
F3 C110 F2 105.46(18) . . ?
F1 C110 F2 104.54(15) . . ?
F3 C110 C101 114.50(15) . . ?
F1 C110 C101 112.47(13) . . ?
F2 C110 C101 112.71(15) . . ?
F4 C111 F6 106.42(15) . . ?
F4 C111 F5 105.29(14) . . ?
F6 C111 F5 105.25(14) . . ?
F4 C111 C103 111.55(14) . . ?
F6 C111 C103 114.06(14) . . ?
F5 C111 C103 113.56(15) . . ?
Cl11 C1 Cl12 106.6(3) . . ?
Cl11 C1 H1A 110.4 . . ?
Cl12 C1 H1A 110.4 . . ?
Cl11 C1 H1B 110.4 . . ?
Cl12 C1 H1B 110.4 . . ?
H1A C1 H1B 108.6 . . ?
Cl21 C2 Cl22 106.8(4) . . ?
Cl21 C2 H2A 110.4 . . ?
Cl22 C2 H2A 110.4 . . ?
Cl21 C2 H2B 110.4 . . ?
Cl22 C2 H2B 110.4 . . ?
H2A C2 H2B 108.6 . . ?
Cl31 C3 Cl32 102.4(4) . . ?
Cl31 C3 H3A 111.3 . . ?
Cl32 C3 H3A 111.3 . . ?
Cl31 C3 H3B 111.3 . . ?
Cl32 C3 H3B 111.3 . . ?
H3A C3 H3B 109.2 . . ?

loop_
_geom_bond_atom_site_label_1
_geom_bond_atom_site_label_2
_geom_bond_distance
_geom_bond_site_symmetry_2
_geom_bond_publ_flag
Cu1 N1 2.0266(12) . ?
Cu1 N2 2.1024(12) . ?
Cu1 P2 2.2347(4) . ?
Cu1 P1 2.2574(4) . ?
P1 C41 1.8273(14) . ?
P1 C31 1.8320(14) . ?
P1 C11 1.8342(14) . ?
P2 C51 1.8240(14) . ?
P2 C61 1.8243(15) . ?
P2 C21 1.8349(14) . ?
F1 C110 1.3372(18) . ?
F2 C110 1.346(3) . ?
F3 C110 1.325(2) . ?
F4 C111 1.350(2) . ?
F5 C111 1.354(2) . ?
F6 C111 1.353(2) . ?
O1 C22 1.3897(17) . ?
O1 C12 1.3961(17) . ?
N1 C101 1.3593(17) . ?
N1 C104 1.3664(18) . ?
N2 C109 1.3481(18) . ?
N2 C105 1.3536(19) . ?
C11 C16 1.4001(19) . ?
C11 C12 1.4016(19) . ?
C12 C13 1.389(2) . ?
C13 C14 1.395(2) . ?
C13 H13 0.9500 . ?
C14 C15 1.390(2) . ?
C14 H14 0.9500 . ?
C15 C16 1.391(2) . ?
C15 H15 0.9500 . ?
C16 H16 0.9500 . ?
C21 C22 1.4012(19) . ?
C21 C26 1.402(2) . ?
C22 C23 1.390(2) . ?
C23 C24 1.392(2) . ?
C23 H23 0.9500 . ?
C24 C25 1.389(2) . ?
C24 H24 0.9500 . ?
C25 C26 1.394(2) . ?
C25 H25 0.9500 . ?
C26 H26 0.9500 . ?
C31 C32 1.395(2) . ?
C31 C36 1.400(2) . ?
C32 C33 1.392(2) . ?
C32 H32 0.9500 . ?
C33 C34 1.388(2) . ?
C33 H33 0.9500 . ?
C34 C35 1.388(2) . ?
C34 H34 0.9500 . ?
C35 C36 1.394(2) . ?
C35 H35 0.9500 . ?
C36 H36 0.9500 . ?
C41 C42 1.3931(19) . ?
C41 C46 1.397(2) . ?
C42 C43 1.397(2) . ?
C42 H42 0.9500 . ?
C43 C44 1.388(3) . ?
C43 H43 0.9500 . ?
C44 C45 1.382(3) . ?
C44 H44 0.9500 . ?
C45 C46 1.394(2) . ?
C45 H45 0.9500 . ?
C46 H46 0.9500 . ?
C51 C56 1.394(2) . ?
C51 C52 1.397(2) . ?
C52 C53 1.393(2) . ?
C52 H52 0.9500 . ?
C53 C54 1.384(3) . ?
C53 H53 0.9500 . ?
C54 C55 1.381(3) . ?
C54 H54 0.9500 . ?
C55 C56 1.393(2) . ?
C55 H55 0.9500 . ?
C56 H56 0.9500 . ?
C61 C66 1.389(2) . ?
C61 C62 1.394(2) . ?
C62 C63 1.391(3) . ?
C62 H62 0.9500 . ?
C63 C64 1.375(3) . ?
C63 H63 0.9500 . ?
C64 C65 1.378(3) . ?
C64 H64 0.9500 . ?
C65 C66 1.401(3) . ?
C65 H65 0.9500 . ?
C66 H66 0.9500 . ?
C101 C102 1.387(2) . ?
C101 C110 1.468(2) . ?
C102 C103 1.405(2) . ?
C102 H102 0.9500 . ?
C103 C104 1.4090(19) . ?
C103 C111 1.474(2) . ?
C104 C105 1.4645(19) . ?
C105 C106 1.401(2) . ?
C106 C107 1.385(2) . ?
C106 H106 0.9500 . ?
C107 C108 1.385(3) . ?
C107 H107 0.9500 . ?
C108 C109 1.386(2) . ?
C108 H108 0.9500 . ?
C109 H109 0.9500 . ?
Cl11 C1 1.767(4) . ?
Cl12 C1 1.791(5) . ?
C1 H1A 0.9900 . ?
C1 H1B 0.9900 . ?
Cl21 C2 1.766(5) . ?
Cl22 C2 1.777(5) . ?
C2 H2A 0.9900 . ?
C2 H2B 0.9900 . ?
Cl31 C3 1.773(5) . ?
Cl32 C3 1.781(5) . ?
C3 H3A 0.9900 . ?
C3 H3B 0.9900 . ?

loop_
_geom_torsion_atom_site_label_1
_geom_torsion_atom_site_label_2
_geom_torsion_atom_site_label_3
_geom_torsion_atom_site_label_4
_geom_torsion
_geom_torsion_site_symmetry_1
_geom_torsion_site_symmetry_2
_geom_torsion_site_symmetry_3
_geom_torsion_site_symmetry_4
_geom_torsion_publ_flag
C41 P1 C11 C16 -13.97(14) . . . . ?
C31 P1 C11 C16 93.51(13) . . . . ?
Cu1 P1 C11 C16 -137.98(11) . . . . ?
C41 P1 C11 C12 166.66(11) . . . . ?
C31 P1 C11 C12 -85.86(12) . . . . ?
Cu1 P1 C11 C12 42.64(12) . . . . ?
C22 O1 C12 C13 -93.78(16) . . . . ?
C22 O1 C12 C11 89.56(15) . . . . ?
C16 C11 C12 C13 -1.0(2) . . . . ?
P1 C11 C12 C13 178.36(12) . . . . ?
C16 C11 C12 O1 175.49(12) . . . . ?
P1 C11 C12 O1 -5.10(18) . . . . ?
O1 C12 C13 C14 -177.19(14) . . . . ?
C11 C12 C13 C14 -0.6(2) . . . . ?
C12 C13 C14 C15 1.9(2) . . . . ?
C13 C14 C15 C16 -1.4(3) . . . . ?
C14 C15 C16 C11 -0.3(2) . . . . ?
C12 C11 C16 C15 1.5(2) . . . . ?
P1 C11 C16 C15 -177.88(12) . . . . ?
C51 P2 C21 C22 174.09(11) . . . . ?
C61 P2 C21 C22 -78.16(12) . . . . ?
Cu1 P2 C21 C22 42.52(12) . . . . ?
C51 P2 C21 C26 -0.11(14) . . . . ?
C61 P2 C21 C26 107.64(13) . . . . ?
Cu1 P2 C21 C26 -131.68(12) . . . . ?
C12 O1 C22 C23 34.73(18) . . . . ?
C12 O1 C22 C21 -147.30(12) . . . . ?
C26 C21 C22 O1 -177.70(12) . . . . ?
P2 C21 C22 O1 7.75(17) . . . . ?
C26 C21 C22 C23 0.3(2) . . . . ?
P2 C21 C22 C23 -174.28(11) . . . . ?
O1 C22 C23 C24 178.44(14) . . . . ?
C21 C22 C23 C24 0.6(2) . . . . ?
C22 C23 C24 C25 -0.9(2) . . . . ?
C23 C24 C25 C26 0.2(3) . . . . ?
C24 C25 C26 C21 0.7(3) . . . . ?
C22 C21 C26 C25 -0.9(2) . . . . ?
P2 C21 C26 C25 173.39(13) . . . . ?
C41 P1 C31 C32 88.52(13) . . . . ?
C11 P1 C31 C32 -17.57(13) . . . . ?
Cu1 P1 C31 C32 -143.17(11) . . . . ?
C41 P1 C31 C36 -92.24(12) . . . . ?
C11 P1 C31 C36 161.66(11) . . . . ?
Cu1 P1 C31 C36 36.07(13) . . . . ?
C36 C31 C32 C33 0.3(2) . . . . ?
P1 C31 C32 C33 179.51(11) . . . . ?
C31 C32 C33 C34 -0.3(2) . . . . ?
C32 C33 C34 C35 0.1(2) . . . . ?
C33 C34 C35 C36 0.0(3) . . . . ?
C34 C35 C36 C31 0.0(2) . . . . ?
C32 C31 C36 C35 -0.2(2) . . . . ?
P1 C31 C36 C35 -179.42(12) . . . . ?
C31 P1 C41 C42 -11.92(14) . . . . ?
C11 P1 C41 C42 93.80(13) . . . . ?
Cu1 P1 C41 C42 -142.57(11) . . . . ?
C31 P1 C41 C46 166.68(14) . . . . ?
C11 P1 C41 C46 -87.59(14) . . . . ?
Cu1 P1 C41 C46 36.03(15) . . . . ?
C46 C41 C42 C43 0.5(2) . . . . ?
P1 C41 C42 C43 179.11(12) . . . . ?
C41 C42 C43 C44 0.0(3) . . . . ?
C42 C43 C44 C45 -0.3(3) . . . . ?
C43 C44 C45 C46 0.1(3) . . . . ?
C44 C45 C46 C41 0.5(3) . . . . ?
C42 C41 C46 C45 -0.8(3) . . . . ?
P1 C41 C46 C45 -179.45(17) . . . . ?
C61 P2 C51 C56 -16.56(15) . . . . ?
C21 P2 C51 C56 90.98(14) . . . . ?
Cu1 P2 C51 C56 -143.26(12) . . . . ?
C61 P2 C51 C52 172.48(12) . . . . ?
C21 P2 C51 C52 -79.98(13) . . . . ?
Cu1 P2 C51 C52 45.79(14) . . . . ?
C56 C51 C52 C53 -4.0(2) . . . . ?
P2 C51 C52 C53 167.40(14) . . . . ?
C51 C52 C53 C54 2.1(3) . . . . ?
C52 C53 C54 C55 1.2(3) . . . . ?
C53 C54 C55 C56 -2.7(3) . . . . ?
C54 C55 C56 C51 0.8(3) . . . . ?
C52 C51 C56 C55 2.5(3) . . . . ?
P2 C51 C56 C55 -168.30(14) . . . . ?
C51 P2 C61 C66 99.40(16) . . . . ?
C21 P2 C61 C66 -4.38(16) . . . . ?
Cu1 P2 C61 C66 -126.99(14) . . . . ?
C51 P2 C61 C62 -83.41(14) . . . . ?
C21 P2 C61 C62 172.81(13) . . . . ?
Cu1 P2 C61 C62 50.20(14) . . . . ?
C66 C61 C62 C63 -0.7(3) . . . . ?
P2 C61 C62 C63 -178.04(14) . . . . ?
C61 C62 C63 C64 1.4(3) . . . . ?
C62 C63 C64 C65 -1.3(3) . . . . ?
C63 C64 C65 C66 0.4(3) . . . . ?
C62 C61 C66 C65 -0.1(3) . . . . ?
P2 C61 C66 C65 177.02(17) . . . . ?
C64 C65 C66 C61 0.3(4) . . . . ?
C104 N1 C101 C102 -0.14(17) . . . . ?
Cu1 N1 C101 C102 -166.81(12) . . . . ?
C104 N1 C101 C110 -178.12(14) . . . . ?
Cu1 N1 C101 C110 15.2(2) . . . . ?
N1 C101 C102 C103 0.07(18) . . . . ?
C110 C101 C102 C103 177.91(15) . . . . ?
C101 C102 C103 C104 0.03(17) . . . . ?
C101 C102 C103 C111 -179.39(15) . . . . ?
C101 N1 C104 C103 0.16(16) . . . . ?
Cu1 N1 C104 C103 170.62(9) . . . . ?
C101 N1 C104 C105 -177.29(12) . . . . ?
Cu1 N1 C104 C105 -6.83(16) . . . . ?
C102 C103 C104 N1 -0.11(17) . . . . ?
C111 C103 C104 N1 179.25(16) . . . . ?
C102 C103 C104 C105 176.80(15) . . . . ?
C111 C103 C104 C105 -3.8(3) . . . . ?
C109 N2 C105 C106 -0.1(2) . . . . ?
Cu1 N2 C105 C106 179.10(12) . . . . ?
C109 N2 C105 C104 179.21(13) . . . . ?
Cu1 N2 C105 C104 -1.63(16) . . . . ?
N1 C104 C105 N2 5.64(19) . . . . ?
C103 C104 C105 N2 -171.08(15) . . . . ?
N1 C104 C105 C106 -175.11(15) . . . . ?
C103 C104 C105 C106 8.2(3) . . . . ?
N2 C105 C106 C107 1.3(3) . . . . ?
C104 C105 C106 C107 -177.95(17) . . . . ?
C105 C106 C107 C108 -1.0(3) . . . . ?
C106 C107 C108 C109 -0.3(3) . . . . ?
C105 N2 C109 C108 -1.3(2) . . . . ?
Cu1 N2 C109 C108 179.61(13) . . . . ?
C107 C108 C109 N2 1.5(3) . . . . ?
N1 C101 C110 F3 -55.9(2) . . . . ?
C102 C101 C110 F3 126.45(19) . . . . ?
N1 C101 C110 F1 -177.47(14) . . . . ?
C102 C101 C110 F1 4.9(3) . . . . ?
N1 C101 C110 F2 64.7(2) . . . . ?
C102 C101 C110 F2 -113.0(2) . . . . ?
C102 C103 C111 F4 -4.9(2) . . . . ?
C104 C103 C111 F4 175.80(16) . . . . ?
C102 C103 C111 F6 115.69(17) . . . . ?
C104 C103 C111 F6 -63.6(2) . . . . ?
C102 C103 C111 F5 -123.71(17) . . . . ?
C104 C103 C111 F5 57.0(2) . . . . ?
